data_7158864
loop_
_publ_author_name
'Churchman, Luke R.'
'Salisbury, Lauren J.'
'De Voss, James Joseph'

_publ_section_title
;
 Synthesis of Obtusifoliol and Analogues as CYP51 Substrates
;
_journal_name_full 'Organic &amp; Biomolecular Chemistry'
_journal_paper_doi 10.1039/D2OB01307J
_journal_year 2022
_chemical_absolute_configuration rm
_chemical_formula_sum 'C29 H51.5 O1.75'
_chemical_formula_weight 428.2
_space_group_IT_number 5
_space_group_name_Hall 'I 2y'
_space_group_name_H-M_alt 'I 1 2 1'
_symmetry_cell_setting monoclinic
_symmetry_Int_Tables_number 5
_symmetry_space_group_name_Hall 'I 2y'
_symmetry_space_group_name_H-M 'I 1 2 1'
_atom_sites_solution_hydrogens mixed
_audit_conform_dict_location ftp://ftp.iucr.org/pub/cif_core.dic
_audit_conform_dict_name cif_core.dic
_audit_conform_dict_version 2.4.5
_audit_creation_date 2021-12-13T11:36:46-00:00
_audit_creation_method 'WinGX routine CIF_UPDATE'
_audit_update_record
;
2022-01-12 deposited with the CCDC.	2022-08-25 downloaded from the CCDC.
;
_cell_angle_alpha 90
_cell_angle_beta 94.619(9)
_cell_angle_gamma 90
_cell_formula_units_Z 8
_cell_length_a 13.3918(15)
_cell_length_b 6.3858(9)
_cell_length_c 62.756(5)
_cell_measurement_reflns_used 2592
_cell_measurement_temperature 190(2)
_cell_measurement_theta_max 71.51
_cell_measurement_theta_min 4.82
_cell_measurement_wavelength 1.54184
_cell_volume 5349.3(11)
_computing_cell_refinement 'CrysalisPro (Agilent Technologies,     )'
_computing_data_collection 'CrysalisPro (Agilent Technologies,     )'
_computing_data_reduction 'CrysalisPro (Agilent Technologies,     )'
_computing_molecular_graphics 'Ortep for Windows (Farrugia, 2012)'
_computing_publication_material 'WinGX publication routines (Farrugia, 2012)'
_computing_structure_refinement 'SHELXL-2018/1 (Sheldrick, 2018)'
_diffrn_ambient_temperature 190(2)
_diffrn_detector 'CCD plate'
_diffrn_detector_area_resol_mean 8.02
_diffrn_measured_fraction_theta_full 0.986
_diffrn_measured_fraction_theta_max 0.986
_diffrn_measurement_device '\k-geometry diffractometer'
_diffrn_measurement_device_type 'Agilent Technologies Xcalibur, EosS2, Gemini ultra'
_diffrn_measurement_method '\w scans'
_diffrn_orient_matrix_UB_11 -0.049657
_diffrn_orient_matrix_UB_12 -0.072622
_diffrn_orient_matrix_UB_13 -0.043068
_diffrn_orient_matrix_UB_21 -0.189534
_diffrn_orient_matrix_UB_22 -0.000087
_diffrn_orient_matrix_UB_23 0.024131
_diffrn_orient_matrix_UB_31 -0.053243
_diffrn_orient_matrix_UB_32 0.068073
_diffrn_orient_matrix_UB_33 -0.045877
_diffrn_radiation_monochromator mirror
_diffrn_radiation_probe x-ray
_diffrn_radiation_type CuK\a
_diffrn_radiation_wavelength 1.54184
_diffrn_reflns_av_R_equivalents 0.0494
_diffrn_reflns_av_unetI/netI 0.0676
_diffrn_reflns_Laue_measured_fraction_full 0.986
_diffrn_reflns_Laue_measured_fraction_max 0.986
_diffrn_reflns_limit_h_max 15
_diffrn_reflns_limit_h_min -15
_diffrn_reflns_limit_k_max 5
_diffrn_reflns_limit_k_min -7
_diffrn_reflns_limit_l_max 72
_diffrn_reflns_limit_l_min -72
_diffrn_reflns_number 11679
_diffrn_reflns_point_group_measured_fraction_full 0.755
_diffrn_reflns_point_group_measured_fraction_max 0.755
_diffrn_reflns_reduction_process
;
        Scaled and merged with Sortav
        R.H. Blessing, (1987) Cryst. Rev. 1, 3-58
        R.H. Blessing, (1989) J. Appl. Cryst. 22, 396-397
;
_diffrn_reflns_theta_full 62.493
_diffrn_reflns_theta_max 62.493
_diffrn_reflns_theta_min 3.785
_diffrn_source 'fine-focus sealed X-ray tube'
_diffrn_standards_number 0
_exptl_absorpt_coefficient_mu 0.475
_exptl_absorpt_correction_T_max 1
_exptl_absorpt_correction_T_min 0.892
_exptl_absorpt_correction_type multi-scan
_exptl_absorpt_process_details
;
        CrysAlisPro 1.171.40.84a (Rigaku Oxford Diffraction, 2020)
        Empirical absorption correction using spherical harmonics,
        implemented in SCALE3 ABSPACK scaling algorithm.
;
_exptl_crystal_colour colourless
_exptl_crystal_density_diffrn 1.063
_exptl_crystal_density_method 'not measured'
_exptl_crystal_description prism
_exptl_crystal_F_000 1916
_exptl_crystal_size_max 0.4
_exptl_crystal_size_mid 0.1
_exptl_crystal_size_min 0.1
_refine_diff_density_max 0.145
_refine_diff_density_min -0.253
_refine_diff_density_rms 0.035
_refine_ls_abs_structure_details
;
 Flack x determined using 902 quotients [(I+)-(I-)]/[(I+)+(I-)]
 (Parsons, Flack and Wagner, Acta Cryst. B69 (2013) 249-259).
;
_refine_ls_abs_structure_Flack -0.6(4)
_refine_ls_extinction_method none
_refine_ls_goodness_of_fit_ref 1.039
_refine_ls_hydrogen_treatment constr
_refine_ls_matrix_type full
_refine_ls_number_constraints 0
_refine_ls_number_parameters 571
_refine_ls_number_reflns 6449
_refine_ls_number_restraints 1
_refine_ls_restrained_S_all 1.039
_refine_ls_R_factor_all 0.0832
_refine_ls_R_factor_gt 0.0588
_refine_ls_shift/su_max 0
_refine_ls_shift/su_mean 0
_refine_ls_structure_factor_coef Fsqd
_refine_ls_weighting_details 'w=1/[\s^2^(Fo^2^)+(0.0575P)^2^] where P=(Fo^2^+2Fc^2^)/3'
_refine_ls_weighting_scheme calc
_refine_ls_wR_factor_gt 0.1298
_refine_ls_wR_factor_ref 0.1443
_reflns_Friedel_coverage 0.39
_reflns_Friedel_fraction_full 0.472
_reflns_Friedel_fraction_max 0.472
_reflns_number_gt 4736
_reflns_number_total 6449
_reflns_threshold_expression 'I > 2\s(I)'
_cod_data_source_file d2ob01307j2.cif
_cod_data_source_block 2108lc3-04b
_cod_original_sg_symbol_H-M 'I 2'
_cod_original_formula_sum 'C29 H51.50 O1.75'
_cod_database_code 7158864
_shelx_shelxl_version_number 2018/1

loop_
_symmetry_equiv_pos_as_xyz
'x, y, z'
'-x, y, -z'
'x+1/2, y+1/2, z+1/2'
'-x+1/2, y+1/2, -z+1/2'

loop_
_atom_site_label
_atom_site_type_symbol
_atom_site_fract_x
_atom_site_fract_y
_atom_site_fract_z
_atom_site_U_iso_or_equiv
_atom_site_adp_type
_atom_site_occupancy
_atom_site_site_symmetry_order
_atom_site_calc_flag
_atom_site_refinement_flags_posn
_atom_site_refinement_flags_adp
_atom_site_refinement_flags_occupancy
_atom_site_disorder_assembly
_atom_site_disorder_group
C1A C 0.0587(4) 0.7855(8) 0.56884(7) 0.0446(12) Uani 1 1 d . . . . .
H1AA H -0.009979 0.810912 0.573005 0.053 Uiso 1 1 calc R U . . .
H1AB H 0.103679 0.88944 0.576376 0.053 Uiso 1 1 calc R U . . .
C2A C 0.0604(4) 0.8170(9) 0.54479(7) 0.0505(13) Uani 1 1 d . . . . .
H2AA H 0.011937 0.720195 0.537213 0.061 Uiso 1 1 calc R U . . .
H2AB H 0.039622 0.962054 0.54105 0.061 Uiso 1 1 calc R U . . .
C3A C 0.1638(4) 0.7773(9) 0.53758(7) 0.0500(14) Uani 1 1 d . . . . .
H3A H 0.210482 0.88415 0.544489 0.06 Uiso 1 1 calc R U . . .
C4A C 0.2035(4) 0.5613(9) 0.54400(7) 0.0460(12) Uani 1 1 d . . . . .
H4A H 0.160515 0.454791 0.535985 0.055 Uiso 1 1 calc R U . . .
C5A C 0.1971(3) 0.5223(9) 0.56828(7) 0.0424(12) Uani 1 1 d . . . . .
H5A H 0.244796 0.621408 0.576122 0.051 Uiso 1 1 calc R U . . .
C6A C 0.2307(4) 0.3000(9) 0.57451(7) 0.0465(13) Uani 1 1 d . . . . .
H6AA H 0.194583 0.199188 0.564681 0.056 Uiso 1 1 calc R U . . .
H6AB H 0.303167 0.286001 0.572726 0.056 Uiso 1 1 calc R U . . .
C7A C 0.2120(4) 0.2449(8) 0.59702(7) 0.0426(12) Uani 1 1 d . . . . .
H7A H 0.2424 0.121345 0.602973 0.051 Uiso 1 1 calc R U . . .
C8A C 0.1557(3) 0.3577(8) 0.60925(7) 0.0363(11) Uani 1 1 d . . . . .
C9A C 0.1018(3) 0.5553(8) 0.60083(7) 0.0363(10) Uani 1 1 d . . . . .
H9A H 0.145486 0.675808 0.605734 0.044 Uiso 1 1 calc R U . . .
C10A C 0.0919(3) 0.5643(8) 0.57594(7) 0.0369(11) Uani 1 1 d . . . . .
C11A C 0.0008(3) 0.5894(8) 0.61052(7) 0.0418(12) Uani 1 1 d . . . . .
H11A H -0.020382 0.73625 0.607889 0.05 Uiso 1 1 calc R U . . .
H11B H -0.050008 0.498106 0.602871 0.05 Uiso 1 1 calc R U . . .
C12A C 0.0013(4) 0.5451(8) 0.63458(7) 0.0412(12) Uani 1 1 d . . . . .
H12A H 0.042952 0.651199 0.642623 0.049 Uiso 1 1 calc R U . . .
H12B H -0.067838 0.55608 0.639005 0.049 Uiso 1 1 calc R U . . .
C13A C 0.0426(3) 0.3268(8) 0.63992(7) 0.0364(11) Uani 1 1 d . . . . .
C14A C 0.1516(3) 0.3150(8) 0.63307(7) 0.0363(10) Uani 1 1 d . . . . .
C15A C 0.1843(3) 0.0982(8) 0.64126(7) 0.0414(12) Uani 1 1 d . . . . .
H15A H 0.258285 0.086847 0.642916 0.05 Uiso 1 1 calc R U . . .
H15B H 0.157231 -0.012993 0.631441 0.05 Uiso 1 1 calc R U . . .
C16A C 0.1394(3) 0.0832(9) 0.66316(7) 0.0432(12) Uani 1 1 d . . . . .
H16A H 0.192273 0.105851 0.6749 0.052 Uiso 1 1 calc R U . . .
H16B H 0.10964 -0.056941 0.664959 0.052 Uiso 1 1 calc R U . . .
C17A C 0.0571(3) 0.2566(8) 0.66358(7) 0.0389(11) Uani 1 1 d . . . . .
H17A H 0.087413 0.377076 0.671975 0.047 Uiso 1 1 calc R U . . .
C18A C -0.0228(3) 0.1621(8) 0.62739(7) 0.0406(11) Uani 1 1 d . . . . .
H18A H -0.008011 0.022841 0.633412 0.061 Uiso 1 1 calc R U . . .
H18B H -0.008185 0.164048 0.612342 0.061 Uiso 1 1 calc R U . . .
H18C H -0.093714 0.194733 0.628467 0.061 Uiso 1 1 calc R U . . .
C19A C 0.0160(4) 0.4031(8) 0.56648(7) 0.0436(12) Uani 1 1 d . . . . .
H19A H 0.027331 0.268703 0.573821 0.065 Uiso 1 1 calc R U . . .
H19B H 0.02422 0.385362 0.551207 0.065 Uiso 1 1 calc R U . . .
H19C H -0.052069 0.452106 0.568359 0.065 Uiso 1 1 calc R U . . .
C20A C -0.0337(3) 0.1817(8) 0.67501(7) 0.0413(12) Uani 1 1 d . . . . .
H20A H -0.062133 0.056034 0.667184 0.05 Uiso 1 1 calc R U . . .
C21A C -0.1159(4) 0.3479(9) 0.67462(8) 0.0498(13) Uani 1 1 d . . . . .
H21A H -0.086858 0.48175 0.67959 0.075 Uiso 1 1 calc R U . . .
H21B H -0.167155 0.304677 0.684035 0.075 Uiso 1 1 calc R U . . .
H21C H -0.14656 0.36371 0.659997 0.075 Uiso 1 1 calc R U . . .
C22A C -0.0037(4) 0.1156(9) 0.69812(7) 0.0479(13) Uani 1 1 d . . . . .
H22A H 0.06118 0.040756 0.698508 0.057 Uiso 1 1 calc R U . . .
H22B H 0.006517 0.24312 0.706992 0.057 Uiso 1 1 calc R U . . .
C23A C -0.0790(4) -0.0236(10) 0.70799(8) 0.0539(14) Uani 1 1 d . . . . .
H23A H -0.078846 -0.162642 0.701021 0.065 Uiso 1 1 calc R U . . .
H23B H -0.146658 0.037368 0.70496 0.065 Uiso 1 1 calc R U . . .
C24A C -0.0595(4) -0.0531(9) 0.73203(8) 0.0524(14) Uani 1 1 d . . . . .
H24A H -0.064968 0.084729 0.739065 0.063 Uiso 1 1 calc R U . . .
H24B H 0.010091 -0.103252 0.735135 0.063 Uiso 1 1 calc R U . . .
C25A C -0.1304(4) -0.2063(10) 0.74182(8) 0.0546(14) Uani 1 1 d . . . . .
H25A H -0.200223 -0.176263 0.735724 0.066 Uiso 1 1 calc R U . . .
C26A C -0.1268(5) -0.1814(13) 0.76599(9) 0.078(2) Uani 1 1 d . . . . .
H26A H -0.058453 -0.207748 0.772219 0.117 Uiso 1 1 calc R U . . .
H26B H -0.172771 -0.281664 0.771828 0.117 Uiso 1 1 calc R U . . .
H26C H -0.146723 -0.038578 0.769491 0.117 Uiso 1 1 calc R U . . .
C27A C -0.1055(5) -0.4320(11) 0.73671(10) 0.078(2) Uani 1 1 d . . . . .
H27A H -0.109051 -0.450849 0.721168 0.116 Uiso 1 1 calc R U . . .
H27B H -0.153715 -0.525563 0.742811 0.116 Uiso 1 1 calc R U . . .
H27C H -0.037741 -0.465023 0.742842 0.116 Uiso 1 1 calc R U . . .
C28A C 0.3121(4) 0.5336(12) 0.53778(9) 0.0716(19) Uani 1 1 d . . . . .
H28A H 0.357865 0.612883 0.547722 0.107 Uiso 1 1 calc R U . . .
H28B H 0.317062 0.585456 0.523205 0.107 Uiso 1 1 calc R U . . .
H28C H 0.330085 0.384878 0.538464 0.107 Uiso 1 1 calc R U . . .
C29A C 0.2230(3) 0.4761(9) 0.64488(7) 0.0452(13) Uani 1 1 d . . . . .
H29A H 0.197952 0.61811 0.64188 0.068 Uiso 1 1 calc R U . . .
H29B H 0.290192 0.461901 0.639901 0.068 Uiso 1 1 calc R U . . .
H29C H 0.226007 0.449927 0.660302 0.068 Uiso 1 1 calc R U . . .
O1A O 0.1605(3) 0.8065(7) 0.51466(5) 0.0623(11) Uani 1 1 d . . . . .
H1A H 0.155093 0.689477 0.508554 0.093 Uiso 1 1 calc R U . . .
C1B C 0.2646(4) 0.8289(9) 0.44036(8) 0.0517(14) Uani 1 1 d . . . . .
H1BA H 0.211909 0.753487 0.431439 0.062 Uiso 1 1 calc R U . . .
H1BB H 0.318653 0.727724 0.444573 0.062 Uiso 1 1 calc R U . . .
C2B C 0.2204(5) 0.9108(10) 0.46044(8) 0.0605(16) Uani 1 1 d . . . . .
H2BA H 0.162785 1.003415 0.456305 0.073 Uiso 1 1 calc R U . . .
H2BB H 0.195738 0.791641 0.468646 0.073 Uiso 1 1 calc R U . . .
C3B C 0.2989(5) 1.0321(10) 0.47444(8) 0.0580(15) Uani 1 1 d . . . . .
H3B H 0.354975 0.934929 0.479153 0.07 Uiso 1 1 calc R U . . .
C4B C 0.3404(4) 1.2103(9) 0.46232(8) 0.0499(13) Uani 1 1 d . . . . .
H4B H 0.283944 1.308562 0.458199 0.06 Uiso 1 1 calc R U . . .
C5B C 0.3829(4) 1.1338(9) 0.44166(7) 0.0425(12) Uani 1 1 d . . . . .
H5B H 0.440162 1.038452 0.446043 0.051 Uiso 1 1 calc R U . . .
C6B C 0.4255(4) 1.3139(9) 0.42923(7) 0.0500(13) Uani 1 1 d . . . . .
H6BA H 0.37424 1.425137 0.427048 0.06 Uiso 1 1 calc R U . . .
H6BB H 0.484053 1.373915 0.437753 0.06 Uiso 1 1 calc R U . . .
C7B C 0.4568(4) 1.2453(8) 0.40803(8) 0.0450(12) Uani 1 1 d . . . . .
H7B H 0.497979 1.337286 0.400689 0.054 Uiso 1 1 calc R U . . .
C8B C 0.4308(3) 1.0643(8) 0.39876(7) 0.0371(11) Uani 1 1 d . . . . .
C9B C 0.3651(3) 0.9065(8) 0.40897(7) 0.0398(11) Uani 1 1 d . . . . .
H9B H 0.411717 0.801026 0.416123 0.048 Uiso 1 1 calc R U . . .
C10B C 0.3074(4) 1.0051(8) 0.42698(7) 0.0409(11) Uani 1 1 d . . . . .
C11B C 0.2959(4) 0.7828(8) 0.39240(7) 0.0435(12) Uani 1 1 d . . . . .
H11C H 0.273369 0.653948 0.399368 0.052 Uiso 1 1 calc R U . . .
H11D H 0.23565 0.868769 0.388503 0.052 Uiso 1 1 calc R U . . .
C12B C 0.3425(4) 0.7196(8) 0.37166(8) 0.0437(12) Uani 1 1 d . . . . .
H12C H 0.392997 0.608387 0.374875 0.052 Uiso 1 1 calc R U . . .
H12D H 0.289694 0.662544 0.361333 0.052 Uiso 1 1 calc R U . . .
C13B C 0.3919(3) 0.9054(8) 0.36176(7) 0.0377(11) Uani 1 1 d . . . . .
C14B C 0.4753(3) 0.9934(8) 0.37837(8) 0.0375(11) Uani 1 1 d . . . . .
C15B C 0.5251(4) 1.1600(9) 0.36535(7) 0.0459(12) Uani 1 1 d . . . . .
H15C H 0.594643 1.18673 0.371303 0.055 Uiso 1 1 calc R U . . .
H15D H 0.487013 1.292965 0.365195 0.055 Uiso 1 1 calc R U . . .
C16B C 0.5236(3) 1.0661(9) 0.34273(7) 0.0444(12) Uani 1 1 d . . . . .
H16C H 0.592152 1.02482 0.339572 0.053 Uiso 1 1 calc R U . . .
H16D H 0.49808 1.170365 0.331965 0.053 Uiso 1 1 calc R U . . .
C17B C 0.4536(3) 0.8702(9) 0.34203(7) 0.0425(12) Uani 1 1 d . . . . .
H17B H 0.496675 0.743964 0.344987 0.051 Uiso 1 1 calc R U . . .
C18B C 0.3124(3) 1.0761(9) 0.35625(7) 0.0461(12) Uani 1 1 d . . . . .
H18D H 0.29132 1.137505 0.36948 0.069 Uiso 1 1 calc R U . . .
H18E H 0.254288 1.013539 0.348129 0.069 Uiso 1 1 calc R U . . .
H18F H 0.341015 1.185482 0.347647 0.069 Uiso 1 1 calc R U . . .
C19B C 0.2227(4) 1.1460(9) 0.41761(8) 0.0511(14) Uani 1 1 d . . . . .
H19D H 0.247188 1.233255 0.406292 0.077 Uiso 1 1 calc R U . . .
H19E H 0.199762 1.235831 0.428896 0.077 Uiso 1 1 calc R U . . .
H19F H 0.166962 1.05917 0.411645 0.077 Uiso 1 1 calc R U . . .
C20B C 0.3983(4) 0.8421(10) 0.31980(8) 0.0492(13) Uani 1 1 d . . . . .
H20B H 0.353516 0.966264 0.317142 0.059 Uiso 1 1 calc R U . . .
C21B C 0.3324(4) 0.6485(11) 0.31824(9) 0.0643(17) Uani 1 1 d . . . . .
H21D H 0.372119 0.525687 0.322947 0.096 Uiso 1 1 calc R U . . .
H21E H 0.305445 0.628806 0.303387 0.096 Uiso 1 1 calc R U . . .
H21F H 0.276959 0.665986 0.327378 0.096 Uiso 1 1 calc R U . . .
C22B C 0.4719(4) 0.8392(10) 0.30202(8) 0.0497(13) Uani 1 1 d . . . . .
H22C H 0.432775 0.816414 0.288152 0.06 Uiso 1 1 calc R U . . .
H22D H 0.503356 0.979236 0.301461 0.06 Uiso 1 1 calc R U . . .
C23B C 0.5549(4) 0.6759(9) 0.30430(8) 0.0501(13) Uani 1 1 d . . . . .
H23C H 0.52476 0.534371 0.304265 0.06 Uiso 1 1 calc R U . . .
H23D H 0.594541 0.695718 0.318162 0.06 Uiso 1 1 calc R U . . .
C24B C 0.6244(4) 0.6914(10) 0.28619(9) 0.0593(15) Uani 1 1 d . . . . .
H24C H 0.585352 0.656031 0.272595 0.071 Uiso 1 1 calc R U . . .
H24D H 0.646615 0.838615 0.285135 0.071 Uiso 1 1 calc R U . . .
C25B C 0.7170(4) 0.5516(12) 0.28844(10) 0.0663(17) Uani 1 1 d . . . . .
H25B H 0.752941 0.580391 0.302729 0.08 Uiso 1 1 calc R U . . .
C26B C 0.6887(5) 0.3214(11) 0.28775(11) 0.080(2) Uani 1 1 d . . . . .
H26D H 0.64997 0.288233 0.299905 0.121 Uiso 1 1 calc R U . . .
H26E H 0.749689 0.235927 0.288501 0.121 Uiso 1 1 calc R U . . .
H26F H 0.648286 0.291398 0.27438 0.121 Uiso 1 1 calc R U . . .
C27B C 0.7873(5) 0.6026(15) 0.27165(12) 0.104(3) Uani 1 1 d . . . . .
H27D H 0.751602 0.590523 0.257448 0.156 Uiso 1 1 calc R U . . .
H27E H 0.843755 0.504503 0.272796 0.156 Uiso 1 1 calc R U . . .
H27F H 0.812314 0.745879 0.273776 0.156 Uiso 1 1 calc R U . . .
C28B C 0.4198(5) 1.3320(12) 0.47663(9) 0.0734(19) Uani 1 1 d . . . . .
H28D H 0.479294 1.24417 0.479588 0.11 Uiso 1 1 calc R U . . .
H28E H 0.392121 1.369192 0.490117 0.11 Uiso 1 1 calc R U . . .
H28F H 0.438303 1.459857 0.469261 0.11 Uiso 1 1 calc R U . . .
C29B C 0.5566(3) 0.8272(9) 0.38531(8) 0.0471(12) Uani 1 1 d . . . . .
H29D H 0.601786 0.883721 0.39697 0.071 Uiso 1 1 calc R U . . .
H29E H 0.595081 0.792971 0.373128 0.071 Uiso 1 1 calc R U . . .
H29F H 0.524199 0.700323 0.390188 0.071 Uiso 1 1 calc R U . . .
O1B O 0.2572(4) 1.1151(7) 0.49301(6) 0.0757(13) Uani 1 1 d . . . . .
H1B H 0.237677 1.016149 0.500457 0.114 Uiso 1 1 calc R U . . .
O2 O 0.1225(4) 1.4472(8) 0.49059(7) 0.0877(15) Uani 1 1 d . . . . .
H2A H 0.075363 1.36607 0.496071 0.132 Uiso 1 1 d R U . . .
H2B H 0.177172 1.36603 0.489491 0.132 Uiso 1 1 d R U . . .
O3 O 0 1.1060(13) 0.5 0.096(2) Uani 1 2 d S T P . .
H3 H -0.05208 1.009845 0.50161 0.144 Uiso 1 1 d R U . . .

loop_
_atom_site_aniso_label
_atom_site_aniso_U_11
_atom_site_aniso_U_22
_atom_site_aniso_U_33
_atom_site_aniso_U_23
_atom_site_aniso_U_13
_atom_site_aniso_U_12
C1A 0.050(3) 0.043(3) 0.041(3) 0.002(2) 0.007(2) 0.001(3)
C2A 0.066(3) 0.039(3) 0.047(3) 0.002(3) 0.008(2) 0.004(3)
C3A 0.064(3) 0.051(4) 0.036(2) 0.003(2) 0.010(2) -0.006(3)
C4A 0.044(3) 0.057(3) 0.038(2) -0.004(3) 0.010(2) 0.000(3)
C5A 0.039(3) 0.048(3) 0.041(3) -0.001(2) 0.007(2) 0.002(2)
C6A 0.041(3) 0.055(3) 0.045(3) -0.005(3) 0.011(2) 0.006(3)
C7A 0.041(3) 0.045(3) 0.042(3) 0.005(2) 0.004(2) 0.005(2)
C8A 0.030(2) 0.034(3) 0.046(3) -0.005(2) 0.005(2) -0.001(2)
C9A 0.034(2) 0.033(3) 0.042(2) -0.002(2) 0.0067(19) 0.003(2)
C10A 0.037(2) 0.036(3) 0.038(2) -0.003(2) 0.0064(19) 0.004(2)
C11A 0.045(3) 0.039(3) 0.043(2) 0.003(2) 0.010(2) 0.013(2)
C12A 0.041(3) 0.040(3) 0.044(3) -0.002(2) 0.009(2) 0.008(2)
C13A 0.031(2) 0.039(3) 0.040(2) -0.007(2) 0.0051(18) -0.001(2)
C14A 0.033(2) 0.035(3) 0.042(2) -0.003(2) 0.0035(19) 0.004(2)
C15A 0.033(2) 0.046(3) 0.045(3) 0.005(2) 0.002(2) 0.007(2)
C16A 0.043(3) 0.047(3) 0.039(2) 0.001(2) 0.001(2) 0.003(3)
C17A 0.033(2) 0.039(3) 0.045(2) -0.001(2) 0.003(2) 0.001(2)
C18A 0.036(2) 0.044(3) 0.041(2) 0.001(2) -0.001(2) 0.000(2)
C19A 0.044(3) 0.048(3) 0.039(2) -0.003(2) 0.004(2) 0.000(2)
C20A 0.036(2) 0.045(3) 0.043(3) 0.003(2) 0.006(2) -0.001(2)
C21A 0.048(3) 0.055(4) 0.048(3) 0.004(3) 0.011(2) 0.006(3)
C22A 0.042(3) 0.055(4) 0.047(3) 0.003(3) 0.006(2) -0.004(3)
C23A 0.055(3) 0.057(4) 0.050(3) 0.004(3) 0.007(2) -0.005(3)
C24A 0.055(3) 0.049(3) 0.053(3) 0.004(3) 0.008(3) 0.001(3)
C25A 0.052(3) 0.062(4) 0.051(3) 0.008(3) 0.010(2) 0.001(3)
C26A 0.091(5) 0.083(5) 0.061(4) 0.002(4) 0.020(3) -0.006(4)
C27A 0.096(5) 0.060(4) 0.080(4) 0.004(4) 0.028(4) -0.007(4)
C28A 0.065(4) 0.098(6) 0.055(3) 0.008(4) 0.021(3) 0.009(4)
C29A 0.039(3) 0.051(3) 0.046(3) -0.001(2) 0.005(2) -0.005(2)
O1A 0.084(3) 0.057(3) 0.048(2) 0.005(2) 0.017(2) -0.004(2)
C1B 0.058(3) 0.054(3) 0.045(3) -0.004(3) 0.018(2) -0.012(3)
C2B 0.075(4) 0.057(4) 0.052(3) 0.002(3) 0.026(3) -0.016(3)
C3B 0.072(4) 0.057(4) 0.047(3) -0.005(3) 0.016(3) 0.001(3)
C4B 0.050(3) 0.057(4) 0.042(3) 0.000(3) 0.002(2) -0.003(3)
C5B 0.041(3) 0.044(3) 0.042(2) -0.001(2) 0.002(2) -0.002(2)
C6B 0.055(3) 0.047(3) 0.049(3) -0.004(3) 0.009(2) -0.015(3)
C7B 0.044(3) 0.040(3) 0.053(3) 0.002(2) 0.012(2) -0.007(2)
C8B 0.032(2) 0.039(3) 0.040(2) 0.000(2) 0.0041(18) -0.006(2)
C9B 0.035(2) 0.042(3) 0.042(3) 0.003(2) 0.005(2) -0.003(2)
C10B 0.040(3) 0.038(3) 0.046(3) 0.001(2) 0.008(2) -0.006(2)
C11B 0.042(3) 0.045(3) 0.045(3) -0.001(2) 0.012(2) -0.012(2)
C12B 0.041(3) 0.042(3) 0.049(3) -0.004(2) 0.008(2) -0.007(2)
C13B 0.032(2) 0.041(3) 0.040(2) -0.003(2) 0.008(2) -0.002(2)
C14B 0.031(2) 0.033(3) 0.049(3) -0.001(2) 0.004(2) -0.003(2)
C15B 0.040(3) 0.048(3) 0.052(3) 0.000(3) 0.013(2) -0.006(2)
C16B 0.037(2) 0.049(3) 0.049(3) 0.000(3) 0.009(2) -0.010(3)
C17B 0.035(2) 0.049(3) 0.046(3) 0.003(2) 0.012(2) 0.001(2)
C18B 0.035(2) 0.054(3) 0.049(3) 0.002(3) 0.003(2) 0.003(3)
C19B 0.043(3) 0.060(4) 0.049(3) -0.002(3) 0.000(2) 0.006(3)
C20B 0.044(3) 0.060(4) 0.045(3) -0.002(3) 0.008(2) -0.004(3)
C21B 0.055(3) 0.085(5) 0.054(3) -0.014(3) 0.010(3) -0.018(3)
C22B 0.052(3) 0.056(4) 0.042(3) 0.001(3) 0.011(2) -0.004(3)
C23B 0.054(3) 0.056(4) 0.042(3) 0.003(3) 0.014(2) 0.001(3)
C24B 0.060(3) 0.066(4) 0.055(3) 0.007(3) 0.021(3) 0.000(3)
C25B 0.051(3) 0.089(5) 0.061(3) 0.009(4) 0.016(3) 0.003(4)
C26B 0.071(4) 0.080(5) 0.094(5) 0.012(4) 0.027(4) 0.025(4)
C27B 0.078(5) 0.124(7) 0.117(6) 0.028(6) 0.054(5) 0.017(5)
C28B 0.078(4) 0.090(5) 0.052(3) -0.012(4) 0.003(3) -0.023(4)
C29B 0.035(2) 0.053(3) 0.054(3) -0.002(3) 0.008(2) 0.003(3)
O1B 0.110(4) 0.068(3) 0.053(2) -0.003(2) 0.029(2) -0.007(3)
O2 0.111(4) 0.076(3) 0.075(3) -0.002(3) 0.002(3) 0.003(3)
O3 0.082(4) 0.102(6) 0.104(5) 0 0.011(4) 0

loop_
_atom_type_symbol
_atom_type_description
_atom_type_scat_dispersion_real
_atom_type_scat_dispersion_imag
_atom_type_scat_source
C C 0.0181 0.0091 'International Tables Vol C Tables 4.2.6.8 and 6.1.1.4'
H H 0 0 'International Tables Vol C Tables 4.2.6.8 and 6.1.1.4'
O O 0.0492 0.0322 'International Tables Vol C Tables 4.2.6.8 and 6.1.1.4'

loop_
_geom_angle_atom_site_label_1
_geom_angle_atom_site_label_2
_geom_angle_atom_site_label_3
_geom_angle
_geom_angle_site_symmetry_1
_geom_angle_site_symmetry_3
_geom_angle_publ_flag
C2A C1A C10A 112.4(4) . . ?
C3A C2A C1A 111.2(4) . . ?
O1A C3A C2A 108.7(4) . . ?
O1A C3A C4A 111.2(4) . . ?
C2A C3A C4A 112.4(4) . . ?
C3A C4A C28A 110.6(5) . . ?
C3A C4A C5A 111.1(4) . . ?
C28A C4A C5A 110.9(4) . . ?
C6A C5A C10A 109.7(4) . . ?
C6A C5A C4A 111.2(4) . . ?
C10A C5A C4A 113.6(4) . . ?
C7A C6A C5A 113.0(4) . . ?
C8A C7A C6A 124.2(5) . . ?
C7A C8A C14A 122.4(4) . . ?
C7A C8A C9A 121.5(4) . . ?
C14A C8A C9A 115.7(4) . . ?
C8A C9A C11A 112.7(4) . . ?
C8A C9A C10A 112.1(4) . . ?
C11A C9A C10A 112.6(4) . . ?
C19A C10A C1A 109.8(4) . . ?
C19A C10A C5A 110.8(4) . . ?
C1A C10A C5A 108.6(4) . . ?
C19A C10A C9A 111.3(4) . . ?
C1A C10A C9A 108.9(4) . . ?
C5A C10A C9A 107.4(4) . . ?
C12A C11A C9A 115.3(4) . . ?
C13A C12A C11A 110.9(4) . . ?
C12A C13A C18A 109.2(4) . . ?
C12A C13A C17A 119.4(4) . . ?
C18A C13A C17A 108.3(4) . . ?
C12A C13A C14A 108.3(4) . . ?
C18A C13A C14A 109.4(4) . . ?
C17A C13A C14A 101.7(4) . . ?
C8A C14A C15A 117.3(4) . . ?
C8A C14A C29A 106.3(4) . . ?
C15A C14A C29A 106.9(4) . . ?
C8A C14A C13A 111.8(4) . . ?
C15A C14A C13A 101.6(4) . . ?
C29A C14A C13A 113.1(4) . . ?
C14A C15A C16A 103.5(4) . . ?
C15A C16A C17A 107.2(4) . . ?
C20A C17A C13A 119.7(4) . . ?
C20A C17A C16A 111.9(4) . . ?
C13A C17A C16A 102.9(4) . . ?
C21A C20A C22A 109.9(4) . . ?
C21A C20A C17A 111.9(4) . . ?
C22A C20A C17A 111.7(4) . . ?
C23A C22A C20A 114.6(4) . . ?
C22A C23A C24A 114.3(5) . . ?
C23A C24A C25A 114.6(5) . . ?
C27A C25A C26A 108.7(6) . . ?
C27A C25A C24A 111.6(5) . . ?
C26A C25A C24A 111.3(5) . . ?
C2B C1B C10B 112.7(5) . . ?
C3B C2B C1B 110.7(5) . . ?
O1B C3B C4B 108.4(5) . . ?
O1B C3B C2B 111.1(5) . . ?
C4B C3B C2B 111.1(5) . . ?
C3B C4B C5B 111.4(5) . . ?
C3B C4B C28B 110.6(5) . . ?
C5B C4B C28B 111.4(4) . . ?
C6B C5B C4B 111.8(4) . . ?
C6B C5B C10B 110.4(4) . . ?
C4B C5B C10B 113.7(4) . . ?
C7B C6B C5B 112.2(5) . . ?
C8B C7B C6B 124.3(5) . . ?
C7B C8B C9B 122.3(4) . . ?
C7B C8B C14B 121.4(4) . . ?
C9B C8B C14B 116.0(4) . . ?
C8B C9B C11B 113.1(4) . . ?
C8B C9B C10B 112.2(4) . . ?
C11B C9B C10B 112.9(4) . . ?
C19B C10B C1B 110.1(4) . . ?
C19B C10B C5B 110.2(4) . . ?
C1B C10B C5B 108.5(4) . . ?
C19B C10B C9B 110.8(4) . . ?
C1B C10B C9B 109.2(4) . . ?
C5B C10B C9B 108.0(4) . . ?
C12B C11B C9B 116.0(4) . . ?
C13B C12B C11B 111.2(4) . . ?
C12B C13B C18B 109.2(4) . . ?
C12B C13B C17B 119.3(4) . . ?
C18B C13B C17B 108.9(4) . . ?
C12B C13B C14B 108.6(4) . . ?
C18B C13B C14B 109.7(4) . . ?
C17B C13B C14B 100.7(4) . . ?
C8B C14B C15B 117.3(4) . . ?
C8B C14B C29B 106.2(4) . . ?
C15B C14B C29B 107.4(4) . . ?
C8B C14B C13B 111.0(4) . . ?
C15B C14B C13B 102.3(4) . . ?
C29B C14B C13B 112.7(4) . . ?
C14B C15B C16B 104.4(4) . . ?
C15B C16B C17B 107.5(4) . . ?
C20B C17B C13B 119.4(4) . . ?
C20B C17B C16B 111.3(4) . . ?
C13B C17B C16B 102.5(4) . . ?
C21B C20B C17B 112.9(5) . . ?
C21B C20B C22B 110.2(5) . . ?
C17B C20B C22B 111.6(4) . . ?
C23B C22B C20B 116.3(4) . . ?
C22B C23B C24B 111.7(4) . . ?
C25B C24B C23B 115.6(5) . . ?
C27B C25B C26B 111.0(6) . . ?
C27B C25B C24B 111.0(6) . . ?
C26B C25B C24B 111.4(5) . . ?

loop_
_geom_bond_atom_site_label_1
_geom_bond_atom_site_label_2
_geom_bond_distance
_geom_bond_site_symmetry_2
_geom_bond_publ_flag
C1A C2A 1.525(6) . ?
C1A C10A 1.536(7) . ?
C2A C3A 1.513(7) . ?
C3A O1A 1.448(5) . ?
C3A C4A 1.521(8) . ?
C4A C28A 1.546(7) . ?
C4A C5A 1.553(6) . ?
C5A C6A 1.531(8) . ?
C5A C10A 1.548(6) . ?
C6A C7A 1.496(6) . ?
C7A C8A 1.330(6) . ?
C8A C14A 1.525(6) . ?
C8A C9A 1.527(6) . ?
C9A C11A 1.542(6) . ?
C9A C10A 1.558(6) . ?
C10A C19A 1.533(6) . ?
C11A C12A 1.536(6) . ?
C12A C13A 1.527(7) . ?
C13A C18A 1.543(6) . ?
C13A C17A 1.548(6) . ?
C13A C14A 1.556(6) . ?
C14A C15A 1.529(7) . ?
C14A C29A 1.552(7) . ?
C15A C16A 1.547(6) . ?
C16A C17A 1.564(7) . ?
C17A C20A 1.537(6) . ?
C20A C21A 1.528(7) . ?
C20A C22A 1.533(6) . ?
C22A C23A 1.514(7) . ?
C23A C24A 1.522(6) . ?
C24A C25A 1.527(7) . ?
C25A C27A 1.519(8) . ?
C25A C26A 1.522(7) . ?
C1B C2B 1.528(7) . ?
C1B C10B 1.541(7) . ?
C2B C3B 1.526(8) . ?
C3B O1B 1.434(6) . ?
C3B C4B 1.500(8) . ?
C4B C5B 1.537(6) . ?
C4B C28B 1.545(7) . ?
C5B C6B 1.525(7) . ?
C5B C10B 1.549(6) . ?
C6B C7B 1.492(7) . ?
C7B C8B 1.328(7) . ?
C8B C9B 1.514(6) . ?
C8B C14B 1.523(6) . ?
C9B C11B 1.552(6) . ?
C9B C10B 1.553(6) . ?
C10B C19B 1.527(7) . ?
C11B C12B 1.542(6) . ?
C12B C13B 1.515(7) . ?
C13B C18B 1.543(7) . ?
C13B C17B 1.559(6) . ?
C13B C14B 1.569(6) . ?
C14B C15B 1.527(7) . ?
C14B C29B 1.557(7) . ?
C15B C16B 1.540(6) . ?
C16B C17B 1.562(7) . ?
C17B C20B 1.536(6) . ?
C20B C21B 1.518(8) . ?
C20B C22B 1.547(6) . ?
C22B C23B 1.523(7) . ?
C23B C24B 1.528(6) . ?
C24B C25B 1.525(8) . ?
C25B C27B 1.504(8) . ?
C25B C26B 1.518(9) . ?
